data_4084545
loop_
_publ_author_name
'Hameury, Sophie'
'de Fr\'emont, Pierre'
'Breuil, Pierre-Alain R.'
'Olivier-Bourbigou, H\'el\`ene'
'Braunstein, Pierre'

_publ_section_title
;
 Bis(ether-functionalized NHC) Nickel(II)
 Complexes,TranstoCisIsomerization Triggered by Water Coordination, and
 Catalytic Ethylene Oligomerization
;
_journal_issue 11
_journal_name_full Organometallics
_journal_page_first 2183
_journal_paper_doi 10.1021/om5008506
_journal_volume 34
_journal_year 2015
_chemical_formula_moiety '2(C18 H27 N2 O), Cl4 Ni'
_chemical_formula_sum 'C36 H54 Cl4 N4 Ni O2'
_chemical_formula_weight 775.34
_chemical_name_common '[(ImH)DiPP(C2OMe)]2[NiCl4]'
_space_group_IT_number 14
_symmetry_cell_setting monoclinic
_symmetry_Int_Tables_number 14
_symmetry_space_group_name_Hall '-P 2ybc'
_symmetry_space_group_name_H-M 'P 1 21/c 1'
_atom_sites_solution_hydrogens geom
_atom_sites_solution_primary direct
_atom_sites_solution_secondary difmap
_audit_creation_method SHELXL-97
_cell_angle_alpha 90.00
_cell_angle_beta 111.2380(10)
_cell_angle_gamma 90.00
_cell_formula_units_Z 4
_cell_length_a 17.9550(6)
_cell_length_b 12.9890(3)
_cell_length_c 18.4366(7)
_cell_measurement_reflns_used 24264
_cell_measurement_temperature 173(2)
_cell_measurement_theta_max 27.485
_cell_measurement_theta_min 0.998
_cell_volume 4007.7(2)
_computing_cell_refinement 'HKL Scalepack (Otwinowski & Minor 1997)'
_computing_data_collection 'Collect (Bruker AXS BV, 1997-2004)'
_computing_data_reduction 'HKL Denzo and Scalepack (Otwinowski & Minor 1997)'
_computing_molecular_graphics 'Ortep-3 for Windows (Farrugia, 1997)'
_computing_publication_material 'WinGX publication routines (Farrugia, 1999)'
_computing_structure_refinement 'SHELXL-97 (Sheldrick, 2008)'
_computing_structure_solution 'Sir 92'
_diffrn_ambient_temperature 173(2)
_diffrn_detector_area_resol_mean 9
_diffrn_measured_fraction_theta_full 0.999
_diffrn_measured_fraction_theta_max 0.999
_diffrn_measurement_device_type KappaCCD
_diffrn_measurement_method 'CCD rotation images, thick slices'
_diffrn_radiation_monochromator graphite
_diffrn_radiation_probe x-ray
_diffrn_radiation_type MoK\a
_diffrn_radiation_wavelength 0.71073
_diffrn_reflns_av_R_equivalents 0.0986
_diffrn_reflns_av_unetI/netI 0.0914
_diffrn_reflns_limit_h_max 22
_diffrn_reflns_limit_h_min -21
_diffrn_reflns_limit_k_max 16
_diffrn_reflns_limit_k_min -16
_diffrn_reflns_limit_l_max 22
_diffrn_reflns_limit_l_min -22
_diffrn_reflns_number 36531
_diffrn_reflns_theta_full 26.00
_diffrn_reflns_theta_max 26.00
_diffrn_reflns_theta_min 2.37
_diffrn_source 'fine-focus sealed tube'
_exptl_absorpt_coefficient_mu 0.786
_exptl_absorpt_correction_T_max 0.8966
_exptl_absorpt_correction_T_min 0.7656
_exptl_absorpt_correction_type multi-scan
_exptl_absorpt_process_details
;
[c.f. r.h. blessing, acta cryst. (1995), a51, 33-38]
;
_exptl_crystal_colour Blue
_exptl_crystal_density_diffrn 1.285
_exptl_crystal_density_method 'not measured'
_exptl_crystal_description Prism
_exptl_crystal_F_000 1640
_exptl_crystal_recrystallization_method 'THF - Diethylether'
_exptl_crystal_size_max 0.20
_exptl_crystal_size_mid 0.16
_exptl_crystal_size_min 0.12
_refine_diff_density_max 0.331
_refine_diff_density_min -0.389
_refine_diff_density_rms 0.081
_refine_ls_extinction_method none
_refine_ls_goodness_of_fit_ref 1.062
_refine_ls_hydrogen_treatment constr
_refine_ls_matrix_type full
_refine_ls_number_parameters 434
_refine_ls_number_reflns 7866
_refine_ls_number_restraints 0
_refine_ls_restrained_S_all 1.062
_refine_ls_R_factor_all 0.1143
_refine_ls_R_factor_gt 0.0632
_refine_ls_shift/su_max 0.001
_refine_ls_shift/su_mean 0.000
_refine_ls_structure_factor_coef Fsqd
_refine_ls_weighting_details 'calc w=1/[\s^2^(Fo^2^)+(0.0220P)^2^+3.5406P] where P=(Fo^2^+2Fc^2^)/3'
_refine_ls_weighting_scheme calc
_refine_ls_wR_factor_gt 0.0907
_refine_ls_wR_factor_ref 0.1001
_reflns_number_gt 5438
_reflns_number_total 7866
_reflns_threshold_expression >2sigma(I)
_cod_data_source_file om5008506_si_002.cif
_cod_data_source_block compound_(1.H)2(NiCl4)
_cod_depositor_comments 'Adding full bibliography for 4084545--4084559.cif.'
_cod_original_sg_symbol_H-M 'P 21/c'
_cod_database_code 4084545

loop_
_symmetry_equiv_pos_as_xyz
'x, y, z'
'-x, y+1/2, -z+1/2'
'-x, -y, -z'
'x, -y-1/2, z-1/2'

loop_
_atom_site_label
_atom_site_type_symbol
_atom_site_fract_x
_atom_site_fract_y
_atom_site_fract_z
_atom_site_U_iso_or_equiv
_atom_site_adp_type
_atom_site_occupancy
_atom_site_symmetry_multiplicity
_atom_site_calc_flag
_atom_site_refinement_flags
Ni1 Ni 0.75958(3) 0.90747(3) 0.81995(2) 0.03213(13) Uani 1 1 d .
Cl1 Cl 0.70126(5) 1.05112(6) 0.84524(5) 0.0387(2) Uani 1 1 d .
Cl2 Cl 0.83475(5) 0.85457(6) 0.94262(5) 0.0360(2) Uani 1 1 d .
Cl3 Cl 0.66932(6) 0.77990(7) 0.76919(5) 0.0440(2) Uani 1 1 d .
Cl4 Cl 0.84165(6) 0.94074(7) 0.75536(5) 0.0464(2) Uani 1 1 d .
C1 C 0.67544(17) 0.7187(2) 0.95710(18) 0.0269(7) Uani 1 1 d .
H1 H 0.6704 0.7366 0.9067 0.032 Uiso 1 1 calc R
C2 C 0.68367(19) 0.7284(3) 1.07897(18) 0.0310(8) Uani 1 1 d .
H2 H 0.6851 0.7550 1.1263 0.037 Uiso 1 1 calc R
C3 C 0.68950(19) 0.6287(3) 1.06241(18) 0.0313(8) Uani 1 1 d .
H3 H 0.6960 0.5734 1.0962 0.038 Uiso 1 1 calc R
C4 C 0.66237(19) 0.8952(2) 1.00264(19) 0.0323(8) Uani 1 1 d .
H4A H 0.6721 0.9175 0.9567 0.039 Uiso 1 1 calc R
H4B H 0.6998 0.9307 1.0473 0.039 Uiso 1 1 calc R
C5 C 0.5778(2) 0.9228(3) 0.9944(2) 0.0418(9) Uani 1 1 d .
H5A H 0.5690 0.9019 1.0412 0.050 Uiso 1 1 calc R
H5B H 0.5715 0.9969 0.9898 0.050 Uiso 1 1 calc R
C6 C 0.5121(2) 0.9248(4) 0.8583(2) 0.0665(13) Uani 1 1 d .
H6A H 0.4982 0.9959 0.8600 0.100 Uiso 1 1 calc R
H6B H 0.4711 0.8910 0.8163 0.100 Uiso 1 1 calc R
H6C H 0.5620 0.9202 0.8503 0.100 Uiso 1 1 calc R
C7 C 0.6794(2) 0.5293(2) 0.94153(18) 0.0282(8) Uani 1 1 d .
C8 C 0.7502(2) 0.4773(3) 0.95103(19) 0.0359(8) Uani 1 1 d .
C9 C 0.7426(3) 0.3849(3) 0.9102(2) 0.0469(10) Uani 1 1 d .
H9 H 0.7881 0.3469 0.9151 0.056 Uiso 1 1 calc R
C10 C 0.6691(3) 0.3491(3) 0.8631(2) 0.0484(10) Uani 1 1 d .
H10 H 0.6654 0.2875 0.8364 0.058 Uiso 1 1 calc R
C11 C 0.6007(2) 0.4033(3) 0.8548(2) 0.0432(9) Uani 1 1 d .
H11 H 0.5516 0.3782 0.8220 0.052 Uiso 1 1 calc R
C12 C 0.6039(2) 0.4951(2) 0.89485(18) 0.0310(8) Uani 1 1 d .
C13 C 0.8314(2) 0.5206(3) 0.9997(2) 0.0491(10) Uani 1 1 d .
H13 H 0.8242 0.5692 1.0373 0.059 Uiso 1 1 calc R
C14 C 0.8898(3) 0.4368(4) 1.0448(3) 0.0817(15) Uani 1 1 d .
H14A H 0.8665 0.3982 1.0756 0.123 Uiso 1 1 calc R
H14B H 0.9386 0.4681 1.0782 0.123 Uiso 1 1 calc R
H14C H 0.9009 0.3915 1.0088 0.123 Uiso 1 1 calc R
C15 C 0.8669(3) 0.5787(3) 0.9483(3) 0.0694(13) Uani 1 1 d .
H15A H 0.8773 0.5315 0.9130 0.104 Uiso 1 1 calc R
H15B H 0.9160 0.6108 0.9802 0.104 Uiso 1 1 calc R
H15C H 0.8299 0.6304 0.9193 0.104 Uiso 1 1 calc R
C16 C 0.5281(2) 0.5548(3) 0.8853(2) 0.0396(9) Uani 1 1 d .
H16 H 0.5410 0.6037 0.9286 0.048 Uiso 1 1 calc R
C17 C 0.4603(2) 0.4856(3) 0.8891(3) 0.0637(12) Uani 1 1 d .
H17A H 0.4409 0.4436 0.8432 0.096 Uiso 1 1 calc R
H17B H 0.4176 0.5277 0.8922 0.096 Uiso 1 1 calc R
H17C H 0.4800 0.4423 0.9342 0.096 Uiso 1 1 calc R
C18 C 0.4999(2) 0.6175(3) 0.8096(2) 0.0574(11) Uani 1 1 d .
H18A H 0.5427 0.6608 0.8081 0.086 Uiso 1 1 calc R
H18B H 0.4551 0.6594 0.8074 0.086 Uiso 1 1 calc R
H18C H 0.4844 0.5715 0.7658 0.086 Uiso 1 1 calc R
C19 C 0.86059(19) 0.0840(2) 0.02300(17) 0.0249(7) Uani 1 1 d .
H19 H 0.8158 0.0531 -0.0133 0.030 Uiso 1 1 calc R
C20 C 0.97783(19) 0.1576(2) 0.07655(19) 0.0311(8) Uani 1 1 d .
H20 H 1.0274 0.1862 0.0831 0.037 Uiso 1 1 calc R
C21 C 0.94546(19) 0.1475(2) 0.13167(19) 0.0314(8) Uani 1 1 d .
H21 H 0.9685 0.1679 0.1834 0.038 Uiso 1 1 calc R
C22 C 0.9381(2) 0.1020(2) -0.06400(18) 0.0311(8) Uani 1 1 d .
H22A H 0.9200 0.0335 -0.0835 0.037 Uiso 1 1 calc R
H22B H 0.9951 0.1053 -0.0533 0.037 Uiso 1 1 calc R
C23 C 0.8966(2) 0.1790(2) -0.12595(18) 0.0317(8) Uani 1 1 d .
H23A H 0.9018 0.1593 -0.1746 0.038 Uiso 1 1 calc R
H23B H 0.8402 0.1815 -0.1338 0.038 Uiso 1 1 calc R
C24 C 0.9096(3) 0.3477(3) -0.1643(2) 0.0549(11) Uani 1 1 d .
H24A H 0.9261 0.3222 -0.2050 0.082 Uiso 1 1 calc R
H24B H 0.9348 0.4128 -0.1463 0.082 Uiso 1 1 calc R
H24C H 0.8526 0.3563 -0.1840 0.082 Uiso 1 1 calc R
C25 C 0.82008(18) 0.0641(2) 0.13673(17) 0.0237(7) Uani 1 1 d .
C26 C 0.75404(18) 0.1230(2) 0.13317(18) 0.0263(7) Uani 1 1 d .
C27 C 0.70624(19) 0.0839(2) 0.17199(19) 0.0322(8) Uani 1 1 d .
H27 H 0.6615 0.1208 0.1711 0.039 Uiso 1 1 calc R
C28 C 0.72422(19) -0.0081(2) 0.21157(19) 0.0319(8) Uani 1 1 d .
H28 H 0.6915 -0.0325 0.2371 0.038 Uiso 1 1 calc R
C29 C 0.79043(19) -0.0649(2) 0.21392(17) 0.0289(8) Uani 1 1 d .
H29 H 0.8018 -0.1267 0.2411 0.035 Uiso 1 1 calc R
C30 C 0.84009(18) -0.0301(2) 0.17584(17) 0.0246(7) Uani 1 1 d .
C31 C 0.7336(2) 0.2255(2) 0.0910(2) 0.0341(8) Uani 1 1 d .
H31 H 0.7707 0.2360 0.0637 0.041 Uiso 1 1 calc R
C32 C 0.6499(2) 0.2264(3) 0.0308(2) 0.0696(13) Uani 1 1 d .
H32A H 0.6454 0.1748 -0.0079 0.104 Uiso 1 1 calc R
H32B H 0.6388 0.2929 0.0064 0.104 Uiso 1 1 calc R
H32C H 0.6122 0.2122 0.0555 0.104 Uiso 1 1 calc R
C33 C 0.7462(3) 0.3132(3) 0.1490(3) 0.0745(14) Uani 1 1 d .
H33A H 0.7103 0.3053 0.1765 0.112 Uiso 1 1 calc R
H33B H 0.7359 0.3777 0.1217 0.112 Uiso 1 1 calc R
H33C H 0.8003 0.3121 0.1853 0.112 Uiso 1 1 calc R
C34 C 0.91244(18) -0.0935(2) 0.17904(18) 0.0281(7) Uani 1 1 d .
H34 H 0.9354 -0.0614 0.1438 0.034 Uiso 1 1 calc R
C35 C 0.9761(2) -0.0917(3) 0.2605(2) 0.0451(9) Uani 1 1 d .
H35A H 0.9930 -0.0220 0.2746 0.068 Uiso 1 1 calc R
H35B H 1.0210 -0.1324 0.2613 0.068 Uiso 1 1 calc R
H35C H 0.9543 -0.1195 0.2969 0.068 Uiso 1 1 calc R
C36 C 0.8895(2) -0.2041(2) 0.1510(2) 0.0393(9) Uani 1 1 d .
H36A H 0.9357 -0.2398 0.1494 0.059 Uiso 1 1 calc R
H36B H 0.8490 -0.2029 0.0998 0.059 Uiso 1 1 calc R
H36C H 0.8694 -0.2388 0.1861 0.059 Uiso 1 1 calc R
N1 N 0.67521(14) 0.78389(18) 1.01255(14) 0.0251(6) Uani 1 1 d .
N2 N 0.68403(15) 0.62349(19) 0.98566(14) 0.0260(6) Uani 1 1 d .
N3 N 0.92426(15) 0.11801(18) 0.00925(14) 0.0244(6) Uani 1 1 d .
N4 N 0.87189(14) 0.10150(18) 0.09726(14) 0.0226(6) Uani 1 1 d .
O1 O 0.51975(14) 0.87636(19) 0.92990(15) 0.0481(7) Uani 1 1 d .
O2 O 0.93182(13) 0.27713(16) -0.10229(13) 0.0364(6) Uani 1 1 d .

loop_
_atom_site_aniso_label
_atom_site_aniso_U_11
_atom_site_aniso_U_22
_atom_site_aniso_U_33
_atom_site_aniso_U_23
_atom_site_aniso_U_13
_atom_site_aniso_U_12
Ni1 0.0357(3) 0.0353(2) 0.0266(2) -0.0004(2) 0.0128(2) 0.0005(2)
Cl1 0.0338(5) 0.0384(5) 0.0401(5) 0.0004(4) 0.0090(4) 0.0056(4)
Cl2 0.0322(5) 0.0412(5) 0.0348(5) 0.0082(4) 0.0126(4) 0.0052(4)
Cl3 0.0566(6) 0.0506(6) 0.0276(5) -0.0063(4) 0.0185(5) -0.0163(5)
Cl4 0.0533(6) 0.0567(6) 0.0383(5) -0.0048(4) 0.0274(5) -0.0056(5)
C1 0.0254(19) 0.0359(19) 0.0199(17) -0.0020(15) 0.0088(15) -0.0034(14)
C2 0.035(2) 0.042(2) 0.0192(18) -0.0030(15) 0.0137(16) -0.0071(16)
C3 0.035(2) 0.038(2) 0.0221(18) 0.0010(15) 0.0123(16) -0.0088(15)
C4 0.034(2) 0.0292(18) 0.0321(19) -0.0035(15) 0.0097(16) -0.0042(15)
C5 0.041(2) 0.046(2) 0.042(2) -0.0010(18) 0.020(2) 0.0077(18)
C6 0.039(3) 0.118(4) 0.040(3) 0.011(3) 0.012(2) 0.002(2)
C7 0.040(2) 0.0252(17) 0.0218(18) -0.0020(14) 0.0135(17) -0.0043(15)
C8 0.038(2) 0.044(2) 0.026(2) -0.0017(16) 0.0112(17) 0.0045(17)
C9 0.062(3) 0.044(2) 0.036(2) 0.0012(18) 0.020(2) 0.017(2)
C10 0.082(3) 0.035(2) 0.031(2) -0.0088(17) 0.024(2) -0.005(2)
C11 0.056(3) 0.042(2) 0.029(2) -0.0067(17) 0.0120(19) -0.013(2)
C12 0.041(2) 0.0327(19) 0.0198(18) 0.0001(15) 0.0111(17) -0.0060(16)
C13 0.036(2) 0.063(3) 0.048(3) -0.013(2) 0.016(2) 0.0098(19)
C14 0.053(3) 0.108(4) 0.071(3) 0.035(3) 0.007(3) -0.002(3)
C15 0.064(3) 0.047(3) 0.089(4) 0.006(2) 0.017(3) -0.014(2)
C16 0.034(2) 0.047(2) 0.034(2) -0.0093(17) 0.0080(18) -0.0113(17)
C17 0.047(3) 0.078(3) 0.071(3) -0.008(2) 0.027(2) -0.024(2)
C18 0.044(3) 0.065(3) 0.055(3) 0.004(2) 0.008(2) -0.001(2)
C19 0.0280(19) 0.0241(17) 0.0223(17) -0.0010(14) 0.0088(15) 0.0009(14)
C20 0.028(2) 0.0348(19) 0.034(2) -0.0026(16) 0.0157(17) -0.0059(15)
C21 0.029(2) 0.041(2) 0.0257(19) -0.0067(15) 0.0119(16) -0.0095(16)
C22 0.043(2) 0.0305(18) 0.0304(19) 0.0036(15) 0.0254(17) 0.0053(16)
C23 0.040(2) 0.0349(19) 0.0238(18) -0.0010(15) 0.0160(17) -0.0041(16)
C24 0.075(3) 0.045(2) 0.053(3) 0.017(2) 0.033(2) 0.010(2)
C25 0.0261(18) 0.0263(17) 0.0222(17) -0.0057(13) 0.0131(15) -0.0068(14)
C26 0.0278(19) 0.0279(18) 0.0254(18) -0.0039(14) 0.0123(16) -0.0011(14)
C27 0.0308(19) 0.0319(19) 0.041(2) -0.0022(16) 0.0221(17) 0.0007(15)
C28 0.033(2) 0.038(2) 0.033(2) 0.0005(16) 0.0215(17) -0.0041(16)
C29 0.036(2) 0.0287(18) 0.0234(18) 0.0010(14) 0.0130(16) -0.0045(15)
C30 0.0295(19) 0.0279(18) 0.0169(17) -0.0051(13) 0.0088(15) -0.0039(14)
C31 0.036(2) 0.0337(19) 0.039(2) 0.0023(16) 0.0213(18) 0.0021(15)
C32 0.056(3) 0.078(3) 0.064(3) 0.035(2) 0.009(3) -0.005(2)
C33 0.118(4) 0.033(2) 0.071(3) 0.003(2) 0.032(3) 0.015(2)
C34 0.0299(19) 0.0299(18) 0.0274(18) 0.0049(15) 0.0139(16) 0.0017(15)
C35 0.034(2) 0.056(2) 0.042(2) 0.0035(19) 0.0109(19) 0.0116(18)
C36 0.039(2) 0.039(2) 0.045(2) -0.0032(17) 0.0216(19) 0.0052(16)
N1 0.0248(15) 0.0290(14) 0.0221(15) -0.0036(12) 0.0093(12) -0.0040(12)
N2 0.0274(16) 0.0321(16) 0.0193(14) -0.0022(12) 0.0096(12) -0.0021(12)
N3 0.0291(16) 0.0262(14) 0.0223(15) 0.0038(11) 0.0147(13) 0.0000(11)
N4 0.0218(15) 0.0273(14) 0.0208(14) -0.0020(11) 0.0102(12) -0.0018(11)
O1 0.0304(15) 0.0719(18) 0.0429(16) 0.0010(13) 0.0145(13) -0.0065(12)
O2 0.0480(15) 0.0319(13) 0.0326(14) 0.0051(11) 0.0184(12) -0.0004(11)

loop_
_atom_type_symbol
_atom_type_description
_atom_type_scat_dispersion_real
_atom_type_scat_dispersion_imag
_atom_type_scat_source
Ni Ni 0.3393 1.1124 'International Tables Vol C Tables 4.2.6.8 and 6.1.1.4'
Cl Cl 0.1484 0.1585 'International Tables Vol C Tables 4.2.6.8 and 6.1.1.4'
C C 0.0033 0.0016 'International Tables Vol C Tables 4.2.6.8 and 6.1.1.4'
N N 0.0061 0.0033 'International Tables Vol C Tables 4.2.6.8 and 6.1.1.4'
O O 0.0106 0.0060 'International Tables Vol C Tables 4.2.6.8 and 6.1.1.4'
H H 0.0000 0.0000 'International Tables Vol C Tables 4.2.6.8 and 6.1.1.4'

loop_
_geom_angle_atom_site_label_1
_geom_angle_atom_site_label_2
_geom_angle_atom_site_label_3
_geom_angle
Cl4 Ni1 Cl1 113.01(4)
Cl4 Ni1 Cl3 115.43(4)
Cl1 Ni1 Cl3 111.80(4)
Cl4 Ni1 Cl2 108.51(4)
Cl1 Ni1 Cl2 101.27(3)
Cl3 Ni1 Cl2 105.47(4)
N1 C1 N2 108.6(3)
N1 C1 H1 125.7
N2 C1 H1 125.7
C3 C2 N1 107.1(3)
C3 C2 H2 126.4
N1 C2 H2 126.4
C2 C3 N2 107.3(3)
C2 C3 H3 126.4
N2 C3 H3 126.4
N1 C4 C5 110.7(3)
N1 C4 H4A 109.5
C5 C4 H4A 109.5
N1 C4 H4B 109.5
C5 C4 H4B 109.5
H4A C4 H4B 108.1
O1 C5 C4 113.2(3)
O1 C5 H5A 108.9
C4 C5 H5A 108.9
O1 C5 H5B 108.9
C4 C5 H5B 108.9
H5A C5 H5B 107.8
O1 C6 H6A 109.5
O1 C6 H6B 109.5
H6A C6 H6B 109.5
O1 C6 H6C 109.5
H6A C6 H6C 109.5
H6B C6 H6C 109.5
C12 C7 C8 124.3(3)
C12 C7 N2 117.4(3)
C8 C7 N2 118.2(3)
C7 C8 C9 116.2(3)
C7 C8 C13 122.2(3)
C9 C8 C13 121.6(3)
C10 C9 C8 121.1(3)
C10 C9 H9 119.4
C8 C9 H9 119.4
C9 C10 C11 120.8(3)
C9 C10 H10 119.6
C11 C10 H10 119.6
C10 C11 C12 121.1(3)
C10 C11 H11 119.5
C12 C11 H11 119.5
C7 C12 C11 116.4(3)
C7 C12 C16 122.7(3)
C11 C12 C16 120.8(3)
C8 C13 C15 110.3(3)
C8 C13 C14 112.3(3)
C15 C13 C14 109.4(3)
C8 C13 H13 108.3
C15 C13 H13 108.3
C14 C13 H13 108.3
C13 C14 H14A 109.5
C13 C14 H14B 109.5
H14A C14 H14B 109.5
C13 C14 H14C 109.5
H14A C14 H14C 109.5
H14B C14 H14C 109.5
C13 C15 H15A 109.5
C13 C15 H15B 109.5
H15A C15 H15B 109.5
C13 C15 H15C 109.5
H15A C15 H15C 109.5
H15B C15 H15C 109.5
C12 C16 C17 112.8(3)
C12 C16 C18 111.2(3)
C17 C16 C18 110.3(3)
C12 C16 H16 107.4
C17 C16 H16 107.4
C18 C16 H16 107.4
C16 C17 H17A 109.5
C16 C17 H17B 109.5
H17A C17 H17B 109.5
C16 C17 H17C 109.5
H17A C17 H17C 109.5
H17B C17 H17C 109.5
C16 C18 H18A 109.5
C16 C18 H18B 109.5
H18A C18 H18B 109.5
C16 C18 H18C 109.5
H18A C18 H18C 109.5
H18B C18 H18C 109.5
N4 C19 N3 108.5(3)
N4 C19 H19 125.7
N3 C19 H19 125.7
C21 C20 N3 107.1(3)
C21 C20 H20 126.4
N3 C20 H20 126.4
C20 C21 N4 107.4(3)
C20 C21 H21 126.3
N4 C21 H21 126.3
N3 C22 C23 113.7(2)
N3 C22 H22A 108.8
C23 C22 H22A 108.8
N3 C22 H22B 108.8
C23 C22 H22B 108.8
H22A C22 H22B 107.7
O2 C23 C22 108.8(3)
O2 C23 H23A 109.9
C22 C23 H23A 109.9
O2 C23 H23B 109.9
C22 C23 H23B 109.9
H23A C23 H23B 108.3
O2 C24 H24A 109.5
O2 C24 H24B 109.5
H24A C24 H24B 109.5
O2 C24 H24C 109.5
H24A C24 H24C 109.5
H24B C24 H24C 109.5
C26 C25 C30 124.1(3)
C26 C25 N4 118.7(3)
C30 C25 N4 117.3(3)
C25 C26 C27 116.5(3)
C25 C26 C31 123.4(3)
C27 C26 C31 120.1(3)
C28 C27 C26 121.2(3)
C28 C27 H27 119.4
C26 C27 H27 119.4
C27 C28 C29 120.8(3)
C27 C28 H28 119.6
C29 C28 H28 119.6
C28 C29 C30 120.6(3)
C28 C29 H29 119.7
C30 C29 H29 119.7
C29 C30 C25 116.8(3)
C29 C30 C34 119.9(3)
C25 C30 C34 123.4(3)
C32 C31 C26 112.0(3)
C32 C31 C33 111.4(3)
C26 C31 C33 110.5(3)
C32 C31 H31 107.6
C26 C31 H31 107.6
C33 C31 H31 107.6
C31 C32 H32A 109.5
C31 C32 H32B 109.5
H32A C32 H32B 109.5
C31 C32 H32C 109.5
H32A C32 H32C 109.5
H32B C32 H32C 109.5
C31 C33 H33A 109.5
C31 C33 H33B 109.5
H33A C33 H33B 109.5
C31 C33 H33C 109.5
H33A C33 H33C 109.5
H33B C33 H33C 109.5
C30 C34 C35 110.8(2)
C30 C34 C36 111.9(3)
C35 C34 C36 111.3(3)
C30 C34 H34 107.6
C35 C34 H34 107.6
C36 C34 H34 107.6
C34 C35 H35A 109.5
C34 C35 H35B 109.5
H35A C35 H35B 109.5
C34 C35 H35C 109.5
H35A C35 H35C 109.5
H35B C35 H35C 109.5
C34 C36 H36A 109.5
C34 C36 H36B 109.5
H36A C36 H36B 109.5
C34 C36 H36C 109.5
H36A C36 H36C 109.5
H36B C36 H36C 109.5
C1 N1 C2 108.7(3)
C1 N1 C4 125.2(3)
C2 N1 C4 126.0(3)
C1 N2 C3 108.3(3)
C1 N2 C7 125.8(3)
C3 N2 C7 125.5(3)
C19 N3 C20 108.8(2)
C19 N3 C22 124.7(3)
C20 N3 C22 126.1(3)
C19 N4 C21 108.2(2)
C19 N4 C25 124.8(2)
C21 N4 C25 126.5(2)
C5 O1 C6 112.9(3)
C24 O2 C23 111.8(3)

loop_
_geom_bond_atom_site_label_1
_geom_bond_atom_site_label_2
_geom_bond_distance
Ni1 Cl4 2.2466(9)
Ni1 Cl1 2.2691(9)
Ni1 Cl3 2.2692(10)
Ni1 Cl2 2.2797(9)
C1 N1 1.329(4)
C1 N2 1.331(4)
C1 H1 0.9300
C2 C3 1.343(4)
C2 N1 1.381(4)
C2 H2 0.9300
C3 N2 1.384(4)
C3 H3 0.9300
C4 N1 1.464(4)
C4 C5 1.514(4)
C4 H4A 0.9700
C4 H4B 0.9700
C5 O1 1.403(4)
C5 H5A 0.9700
C5 H5B 0.9700
C6 O1 1.424(4)
C6 H6A 0.9600
C6 H6B 0.9600
C6 H6C 0.9600
C7 C12 1.390(4)
C7 C8 1.393(4)
C7 N2 1.455(4)
C8 C9 1.397(5)
C8 C13 1.516(5)
C9 C10 1.372(5)
C9 H9 0.9300
C10 C11 1.374(5)
C10 H10 0.9300
C11 C12 1.392(4)
C11 H11 0.9300
C12 C16 1.520(5)
C13 C15 1.520(5)
C13 C14 1.532(5)
C13 H13 0.9800
C14 H14A 0.9600
C14 H14B 0.9600
C14 H14C 0.9600
C15 H15A 0.9600
C15 H15B 0.9600
C15 H15C 0.9600
C16 C17 1.535(5)
C16 C18 1.536(5)
C16 H16 0.9800
C17 H17A 0.9600
C17 H17B 0.9600
C17 H17C 0.9600
C18 H18A 0.9600
C18 H18B 0.9600
C18 H18C 0.9600
C19 N4 1.329(3)
C19 N3 1.333(4)
C19 H19 0.9300
C20 C21 1.347(4)
C20 N3 1.366(4)
C20 H20 0.9300
C21 N4 1.378(4)
C21 H21 0.9300
C22 N3 1.474(4)
C22 C23 1.498(4)
C22 H22A 0.9700
C22 H22B 0.9700
C23 O2 1.419(4)
C23 H23A 0.9700
C23 H23B 0.9700
C24 O2 1.406(4)
C24 H24A 0.9600
C24 H24B 0.9600
C24 H24C 0.9600
C25 C26 1.393(4)
C25 C30 1.399(4)
C25 N4 1.457(3)
C26 C27 1.397(4)
C26 C31 1.518(4)
C27 C28 1.377(4)
C27 H27 0.9300
C28 C29 1.386(4)
C28 H28 0.9300
C29 C30 1.395(4)
C29 H29 0.9300
C30 C34 1.521(4)
C31 C32 1.511(5)
C31 C33 1.522(5)
C31 H31 0.9800
C32 H32A 0.9600
C32 H32B 0.9600
C32 H32C 0.9600
C33 H33A 0.9600
C33 H33B 0.9600
C33 H33C 0.9600
C34 C35 1.522(4)
C34 C36 1.531(4)
C34 H34 0.9800
C35 H35A 0.9600
C35 H35B 0.9600
C35 H35C 0.9600
C36 H36A 0.9600
C36 H36B 0.9600
C36 H36C 0.9600
